data_7010632
loop_
_publ_author_name
'Habata, Yoichi'
'Yamashita, Yoshitomo'
'Akabori, Sadatoshi'

_publ_section_title
;
 A [3.3]paracyclophane-like silver complex with 4'-pyridylmethyl-armed
 monoaza 15-crown-5 ether
;
_journal_issue 7
_journal_name_full 'Journal of the Chemical Society, Dalton Transactions'
_journal_page_first 966
_journal_paper_doi 10.1039/b101391m
_journal_year 2001
_chemical_formula_sum 'C13 H22 Ag F3 N2 O5 S'
_chemical_formula_weight 483.25
_space_group_IT_number 62
_symmetry_cell_setting orthorhombic
_symmetry_Int_Tables_number 62
_symmetry_space_group_name_Hall '-P 2ac 2n'
_symmetry_space_group_name_H-M 'P n m a'
_cell_angle_alpha 90
_cell_angle_beta 90
_cell_angle_gamma 90
_cell_formula_units_Z 4
_cell_length_a 9.50(1)
_cell_length_b 10.901(10)
_cell_length_c 17.79(1)
_cell_measurement_reflns_used 10
_cell_measurement_temperature 296.2
_cell_measurement_theta_max 12.4
_cell_measurement_theta_min 12.1
_cell_volume 1842(3)
_computing_cell_refinement 'MSC/AFC Diffractometer Control'
_computing_data_collection 'MSC/AFC Diffractometer Control'
_computing_data_reduction 'teXsan Ver. 1.10'
_computing_publication_material 'teXsan Ver. 1.10'
_computing_structure_refinement 'teXsan Ver. 1.10'
_computing_structure_solution SIR92
_diffrn_measured_fraction_theta_full 0.8918
_diffrn_measured_fraction_theta_max 0.8918
_diffrn_measurement_device_type 'Rigaku AFC5S'
_diffrn_measurement_method \w-2\q
_diffrn_radiation_type 'Mo K\a'
_diffrn_radiation_wavelength 0.7107
_diffrn_reflns_limit_h_max 11
_diffrn_reflns_limit_h_min 0
_diffrn_reflns_limit_k_max 0
_diffrn_reflns_limit_k_min -14
_diffrn_reflns_limit_l_max 21
_diffrn_reflns_limit_l_min 0
_diffrn_reflns_number 2184
_diffrn_reflns_theta_full 27.51
_diffrn_reflns_theta_max 27.51
_diffrn_standards_decay_% 0.42
_diffrn_standards_interval_count 150
_diffrn_standards_number 3
_exptl_absorpt_coefficient_mu 1.259
_exptl_absorpt_correction_T_max 1.000
_exptl_absorpt_correction_T_min 0.899
_exptl_absorpt_correction_type psi-scan
_exptl_absorpt_process_details '(North, Phillips & Mathews, 1968)'
_exptl_crystal_colour brown
_exptl_crystal_density_diffrn 1.742
_exptl_crystal_density_method 'not measured'
_exptl_crystal_description prismatic
_exptl_crystal_size_max 0.620
_exptl_crystal_size_mid 0.120
_exptl_crystal_size_min 0.120
_refine_diff_density_max 1.81
_refine_diff_density_min -2.60
_refine_ls_extinction_method none
_refine_ls_goodness_of_fit_ref 1.123
_refine_ls_hydrogen_treatment noref
_refine_ls_number_parameters 127
_refine_ls_number_reflns 1985
_refine_ls_R_factor_gt 0.0649
_refine_ls_shift/su_max 0.0003
_refine_ls_structure_factor_coef Fsqd
_refine_ls_weighting_details 'w = 1/[\s^2^(Fo^2^) + (0.05300(Max(Fo^2^,0) + 2Fc^2^)/3)^2^]'
_refine_ls_weighting_scheme calc
_refine_ls_wR_factor_ref 0.1785
_reflns_number_gt 762
_reflns_number_total 1987
_reflns_threshold_expression F^2^>2.0\s(F^2^)
_cod_data_source_file b101391m.txt
_cod_data_source_block haba077_MeOCC-4Py-Ag
_cod_original_cell_volume 1842(4)
_cod_original_sg_symbol_H-M 'P 21/n 21/m 21/a'
_cod_original_formula_sum 'C13 H22 Ag F3 N2 O5 S '
_cod_database_code 7010632

loop_
_symmetry_equiv_pos_as_xyz
x,y,z
1/2+x,1/2-y,1/2-z
-x,1/2+y,-z
1/2-x,-y,1/2+z
-x,-y,-z
1/2-x,1/2+y,1/2+z
x,1/2-y,z
1/2+x,y,1/2-z

loop_
_atom_site_label
_atom_site_type_symbol
_atom_site_fract_x
_atom_site_fract_y
_atom_site_fract_z
_atom_site_U_iso_or_equiv
_atom_site_adp_type
_atom_site_occupancy
_atom_site_calc_flag
_atom_site_refinement_flags
_atom_site_disorder_assembly
_atom_site_disorder_group
Ag(1) Ag 0.7287(1) 0.2500 0.10510(8) 0.0620(4) Uani 1.00 d S . .
S(1) S 0.3065(4) -0.2500 0.0821(3) 0.068(2) Uani 1.00 d S . .
F(1) F 0.036(1) -0.2500 0.0838(10) 0.211(9) Uani 1.00 d S . .
F(2) F 0.122(1) -0.154(1) 0.1720(6) 0.171(5) Uani 1.00 d . . .
O(1) O 0.6820(10) 0.0390(9) 0.1727(6) 0.106(4) Uani 1.00 d . . .
O(2) O 0.3017(9) -0.3598(7) 0.0385(5) 0.101(3) Uani 1.00 d . . .
O(3) O 0.404(1) -0.2500 0.1451(10) 0.138(7) Uani 1.00 d S . .
N(1) N 0.495(1) 0.2500 0.1358(9) 0.061(5) Uani 1.00 d S . .
N(2) N -0.041(1) 0.2500 0.0951(8) 0.064(4) Uani 1.00 d S . .
C(1) C 0.467(1) 0.143(2) 0.1850(10) 0.165(8) Uani 1.00 d . . .
C(2) C 0.534(3) 0.043(1) 0.183(2) 0.26(1) Uani 1.00 d . . .
C(3) C 0.721(2) -0.071(1) 0.141(1) 0.139(7) Uani 1.00 d . . .
C(4) C 0.408(2) 0.2500 0.0702(9) 0.052(5) Uani 1.00 d S . .
C(5) C 0.250(1) 0.2500 0.0756(7) 0.040(4) Uani 1.00 d S . .
C(6) C 0.1753(10) 0.356(1) 0.0777(6) 0.066(4) Uani 1.00 d . . .
C(7) C 0.0314(9) 0.353(1) 0.0880(8) 0.081(4) Uani 1.00 d . . .
C(8) C 0.143(3) -0.2500 0.125(2) 0.107(10) Uani 1.00 d S . .
H(1) H 0.4382 0.1522 0.2303 0.2316 Uiso 1.00 calc . . .
H(2) H 0.3927 0.0896 0.1558 0.2316 Uiso 1.00 calc . . .
H(3) H 0.4997 -0.0349 0.1765 0.2284 Uiso 1.00 calc . . .
H(4) H 0.5454 0.0278 0.2509 0.2284 Uiso 1.00 calc . . .
H(5) H 0.6625 -0.1048 0.1080 0.1667 Uiso 1.00 calc . . .
H(6) H 0.7120 -0.1383 0.1885 0.1667 Uiso 1.00 calc . . .
H(7) H 0.8167 -0.0794 0.1321 0.1667 Uiso 1.00 calc . . .
H(8) H 0.4378 0.3212 0.0405 0.0607 Uiso 1.00 calc . . .
H(9) H 0.4378 0.1788 0.0405 0.0607 Uiso 1.00 calc . . .
H(10) H 0.2260 0.4357 0.0733 0.0816 Uiso 1.00 calc . . .
H(11) H -0.0224 0.4301 0.0877 0.0953 Uiso 1.00 calc . . .

loop_
_atom_site_aniso_label
_atom_site_aniso_U_11
_atom_site_aniso_U_22
_atom_site_aniso_U_33
_atom_site_aniso_U_12
_atom_site_aniso_U_13
_atom_site_aniso_U_23
Ag(1) 0.0287(5) 0.0594(8) 0.098(1) 0.0000 0.0075(7) 0.0000
S(1) 0.058(3) 0.053(3) 0.092(4) 0.0000 0.007(2) 0.0000
F(1) 0.075(9) 0.39(3) 0.17(2) 0.0000 0.006(9) 0.0000
F(2) 0.20(1) 0.141(9) 0.172(10) 0.022(8) 0.077(8) -0.026(9)
O(1) 0.122(7) 0.067(7) 0.130(8) -0.014(6) -0.008(6) 0.024(6)
O(2) 0.136(7) 0.035(4) 0.131(7) -0.004(5) 0.046(6) -0.016(5)
O(3) 0.097(10) 0.15(1) 0.17(2) 0.0000 -0.06(1) 0.0000
N(1) 0.033(6) 0.065(9) 0.09(1) 0.0000 0.006(7) 0.0000
N(2) 0.039(7) 0.052(8) 0.10(1) 0.0000 0.017(7) 0.0000
C(1) 0.048(8) 0.30(3) 0.15(2) -0.02(1) 0.007(9) 0.12(2)
C(2) 0.19(2) 0.06(1) 0.53(5) 0.00(1) 0.24(3) 0.04(2)
C(3) 0.12(1) 0.049(9) 0.25(2) 0.003(9) 0.03(1) 0.00(1)
C(4) 0.058(9) 0.020(8) 0.08(1) 0.0000 0.010(9) 0.0000
C(5) 0.027(8) 0.044(8) 0.049(9) 0.0000 0.008(6) 0.0000
C(6) 0.039(5) 0.052(7) 0.108(10) 0.000(5) 0.001(5) 0.010(7)
C(7) 0.033(5) 0.062(8) 0.15(1) 0.005(5) 0.007(6) 0.002(9)
C(8) 0.12(2) 0.07(2) 0.12(2) 0.0000 0.00(2) 0.0000

loop_
_atom_type_symbol
_atom_type_description
_atom_type_scat_dispersion_real
_atom_type_scat_dispersion_imag
_atom_type_scat_source
C C 0.003 0.002
;International Tables for Crystallography
(1992, Vol. C, Tables 4.2.6.8 and 6.1.1.1)
;
H H 0.000 0.000
;International Tables for Crystallography
(1992, Vol. C, Table 6.1.1.2)
;
N N 0.006 0.003
;International Tables for Crystallography
(1992, Vol. C, Tables 4.2.6.8 and 6.1.1.1)
;
O O 0.011 0.006
;International Tables for Crystallography
(1992, Vol. C, Tables 4.2.6.8 and 6.1.1.1)
;
F F 0.017 0.010
;International Tables for Crystallography
(1992, Vol. C, Tables 4.2.6.8 and 6.1.1.1)
;
S S 0.125 0.123
;International Tables for Crystallography
(1992, Vol. C, Tables 4.2.6.8 and 6.1.1.1)
;
Ag Ag -0.897 1.101
;International Tables for Crystallography
(1992, Vol. C, Tables 4.2.6.8 and 6.1.1.1)
;

loop_
_geom_angle_atom_site_label_1
_geom_angle_atom_site_label_2
_geom_angle_atom_site_label_3
_geom_angle
_geom_angle_site_symmetry_1
_geom_angle_site_symmetry_2
_geom_angle_site_symmetry_3
_geom_angle_publ_flag
O(1) Ag(1) O(1) 121.7(5) . 1_555 7_555 yes
O(1) Ag(1) N(1) 74.2(3) . 1_555 1_555 yes
O(1) Ag(1) N(2) 101.8(3) . 1_555 1_655 yes
O(1) Ag(1) N(1) 74.2(3) . 7_555 1_555 yes
O(1) Ag(1) N(2) 101.8(3) . 7_555 1_655 yes
N(1) Ag(1) N(2) 170.9(6) . 1_555 1_655 yes
F(1) S(1) F(2) 46.9(4) . 1_555 1_555 yes
F(1) S(1) F(2) 46.9(4) . 1_555 7_545 yes
F(1) S(1) O(2) 88.5(4) . 1_555 1_555 yes
F(1) S(1) O(2) 88.5(4) . 1_555 7_545 yes
F(1) S(1) O(3) 128.8(9) . 1_555 1_555 yes
F(1) S(1) C(8) 25.6(9) . 1_555 1_555 yes
F(2) S(1) F(2) 47.7(5) . 1_555 7_545 yes
F(2) S(1) O(2) 130.7(5) . 1_555 1_555 yes
F(2) S(1) O(2) 88.5(4) . 1_555 7_545 yes
F(2) S(1) O(3) 87.4(8) . 1_555 1_555 yes
F(2) S(1) C(8) 28.5(5) . 1_555 1_555 yes
F(2) S(1) O(2) 88.5(4) . 7_545 1_555 yes
F(2) S(1) O(2) 130.7(5) . 7_545 7_545 yes
F(2) S(1) O(3) 87.4(8) . 7_545 1_555 yes
F(2) S(1) C(8) 28.5(5) . 7_545 1_555 yes
O(2) S(1) O(2) 114.0(8) . 1_555 7_545 yes
O(2) S(1) O(3) 116.1(5) . 1_555 1_555 yes
O(2) S(1) C(8) 102.3(6) . 1_555 1_555 yes
O(2) S(1) O(3) 116.1(5) . 7_545 1_555 yes
O(2) S(1) C(8) 102.3(6) . 7_545 1_555 yes
O(3) S(1) C(8) 103(1) . 1_555 1_555 yes
S(1) F(1) F(2) 67.2(5) . 1_555 1_555 yes
S(1) F(1) F(2) 67.2(5) . 1_555 7_545 yes
S(1) F(1) C(8) 36(1) . 1_555 1_555 yes
F(2) F(1) F(2) 61.3(8) . 1_555 7_545 yes
F(2) F(1) C(8) 39.6(9) . 1_555 1_555 yes
F(2) F(1) C(8) 39.6(9) . 7_545 1_555 yes
S(1) F(2) F(1) 65.9(5) . 1_555 1_555 yes
S(1) F(2) F(2) 66.1(3) . 1_555 7_545 yes
S(1) F(2) C(8) 37(1) . 1_555 1_555 yes
S(1) F(2) H(4) 148.2 . 1_555 8_455 no
S(1) F(2) H(6) 112.8 . 1_555 8_455 no
F(1) F(2) F(2) 59.3(4) . 1_555 7_545 yes
F(1) F(2) C(8) 36(1) . 1_555 1_555 yes
F(1) F(2) H(4) 134.7 . 1_555 8_455 no
F(1) F(2) H(6) 151.8 . 1_555 8_455 no
F(2) F(2) C(8) 39(1) . 7_545 1_555 yes
F(2) F(2) H(4) 141.9 . 7_545 8_455 no
F(2) F(2) H(6) 93.7 . 7_545 8_455 no
C(8) F(2) H(4) 170.8 . 1_555 8_455 no
C(8) F(2) H(6) 125.5 . 1_555 8_455 no
H(4) F(2) H(6) 61.9 . 8_455 8_455 no
Ag(1) O(1) C(1) 76.7(5) . 1_555 1_555 yes
Ag(1) O(1) C(2) 101.7(10) . 1_555 1_555 yes
Ag(1) O(1) C(3) 121.9(10) . 1_555 1_555 yes
Ag(1) O(1) H(3) 122.5 . 1_555 1_555 no
Ag(1) O(1) H(4) 120.3 . 1_555 1_555 no
Ag(1) O(1) H(5) 116.6 . 1_555 1_555 no
Ag(1) O(1) H(6) 153.6 . 1_555 1_555 no
Ag(1) O(1) H(7) 107.3 . 1_555 1_555 no
C(1) O(1) C(2) 27.1(8) . 1_555 1_555 yes
C(1) O(1) C(3) 133(1) . 1_555 1_555 yes
C(1) O(1) H(3) 53.9 . 1_555 1_555 no
C(1) O(1) H(4) 50.9 . 1_555 1_555 no
C(1) O(1) H(5) 111.1 . 1_555 1_555 no
C(1) O(1) H(6) 125.7 . 1_555 1_555 no
C(1) O(1) H(7) 157.3 . 1_555 1_555 no
C(2) O(1) C(3) 110(1) . 1_555 1_555 yes
C(2) O(1) H(3) 27.1 . 1_555 1_555 no
C(2) O(1) H(4) 39.7 . 1_555 1_555 no
C(2) O(1) H(5) 90.5 . 1_555 1_555 no
C(2) O(1) H(6) 98.8 . 1_555 1_555 no
C(2) O(1) H(7) 135.8 . 1_555 1_555 no
C(3) O(1) H(3) 83.9 . 1_555 1_555 no
C(3) O(1) H(4) 115.2 . 1_555 1_555 no
C(3) O(1) H(5) 23.9 . 1_555 1_555 no
C(3) O(1) H(6) 33.4 . 1_555 1_555 no
C(3) O(1) H(7) 25.4 . 1_555 1_555 no
H(3) O(1) H(4) 48.0 . 1_555 1_555 no
H(3) O(1) H(5) 66.2 . 1_555 1_555 no
H(3) O(1) H(6) 73.3 . 1_555 1_555 no
H(3) O(1) H(7) 109.1 . 1_555 1_555 no
H(4) O(1) H(5) 108.3 . 1_555 1_555 no
H(4) O(1) H(6) 86.1 . 1_555 1_555 no
H(4) O(1) H(7) 132.2 . 1_555 1_555 no
H(5) O(1) H(6) 46.5 . 1_555 1_555 no
H(5) O(1) H(7) 46.8 . 1_555 1_555 no
H(6) O(1) H(7) 46.5 . 1_555 1_555 no
S(1) O(2) O(2) 33.0(4) . 1_555 7_545 yes
S(1) O(2) O(3) 32.3(3) . 1_555 1_555 yes
S(1) O(2) C(8) 43.4(5) . 1_555 1_555 yes
S(1) O(2) H(10) 130.0 . 1_555 1_545 no
O(2) O(2) O(3) 60.7(3) . 7_545 1_555 yes
O(2) O(2) C(8) 61.0(4) . 7_545 1_555 yes
O(2) O(2) H(10) 156.9 . 7_545 1_545 no
O(3) O(2) C(8) 61.3(7) . 1_555 1_555 yes
O(3) O(2) H(10) 111.7 . 1_555 1_545 no
C(8) O(2) H(10) 96.0 . 1_555 1_545 no
S(1) O(3) O(2) 31.6(3) . 1_555 1_555 yes
S(1) O(3) O(2) 31.6(3) . 1_555 7_545 yes
S(1) O(3) C(8) 42.5(7) . 1_555 1_555 yes
S(1) O(3) H(3) 113.1 . 1_555 1_555 no
S(1) O(3) H(3) 113.1 . 1_555 7_545 no
O(2) O(3) O(2) 58.7(5) . 1_555 7_545 yes
O(2) O(3) C(8) 59.9(6) . 1_555 1_555 yes
O(2) O(3) H(3) 139.0 . 1_555 1_555 no
O(2) O(3) H(3) 82.1 . 1_555 7_545 no
O(2) O(3) C(8) 59.9(6) . 7_545 1_555 yes
O(2) O(3) H(3) 82.1 . 7_545 1_555 no
O(2) O(3) H(3) 139.0 . 7_545 7_545 no
C(8) O(3) H(3) 112.4 . 1_555 1_555 no
C(8) O(3) H(3) 112.4 . 1_555 7_545 no
H(3) O(3) H(3) 131.0 . 1_555 7_545 no
Ag(1) N(1) C(1) 108.3(8) . 1_555 1_555 yes
Ag(1) N(1) C(1) 108.3(8) . 1_555 7_555 yes
Ag(1) N(1) C(2) 86.2(5) . 1_555 1_555 yes
Ag(1) N(1) C(2) 86.2(5) . 1_555 7_555 yes
Ag(1) N(1) C(4) 111.3(10) . 1_555 1_555 yes
Ag(1) N(1) C(5) 141.5(7) . 1_555 1_555 yes
Ag(1) N(1) H(1) 116.5 . 1_555 1_555 no
Ag(1) N(1) H(1) 116.5 . 1_555 7_555 no
Ag(1) N(1) H(2) 120.3 . 1_555 1_555 no
Ag(1) N(1) H(2) 120.3 . 1_555 7_555 no
Ag(1) N(1) H(8) 93.5 . 1_555 1_555 no
Ag(1) N(1) H(9) 93.5 . 1_555 1_555 no
C(1) N(1) C(1) 103(2) . 1_555 7_555 yes
C(1) N(1) C(2) 25.0(9) . 1_555 1_555 yes
C(1) N(1) C(2) 123(1) . 1_555 7_555 yes
C(1) N(1) C(4) 112.3(9) . 1_555 1_555 yes
C(1) N(1) C(5) 94.9(7) . 1_555 1_555 yes
C(1) N(1) H(1) 20.8 . 1_555 1_555 no
C(1) N(1) H(1) 83.1 . 1_555 7_555 no
C(1) N(1) H(2) 29.9 . 1_555 1_555 no
C(1) N(1) H(2) 119.4 . 1_555 7_555 no
C(1) N(1) H(8) 141.3 . 1_555 1_555 no
C(1) N(1) H(9) 98.7 . 1_555 1_555 no
C(1) N(1) C(2) 123(1) . 7_555 1_555 yes
C(1) N(1) C(2) 25.0(9) . 7_555 7_555 yes
C(1) N(1) C(4) 112.3(9) . 7_555 1_555 yes
C(1) N(1) C(5) 94.9(7) . 7_555 1_555 yes
C(1) N(1) H(1) 83.1 . 7_555 1_555 no
C(1) N(1) H(1) 20.8 . 7_555 7_555 no
C(1) N(1) H(2) 119.4 . 7_555 1_555 no
C(1) N(1) H(2) 29.9 . 7_555 7_555 no
C(1) N(1) H(8) 98.7 . 7_555 1_555 no
C(1) N(1) H(9) 141.3 . 7_555 1_555 no
C(2) N(1) C(2) 135(1) . 1_555 7_555 yes
C(2) N(1) C(4) 111.8(9) . 1_555 1_555 yes
C(2) N(1) C(5) 106.5(8) . 1_555 1_555 yes
C(2) N(1) H(1) 43.8 . 1_555 1_555 no
C(2) N(1) H(1) 103.7 . 1_555 7_555 no
C(2) N(1) H(2) 38.3 . 1_555 1_555 no
C(2) N(1) H(2) 144.0 . 1_555 7_555 no
C(2) N(1) H(8) 135.6 . 1_555 1_555 no
C(2) N(1) H(9) 88.6 . 1_555 1_555 no
C(2) N(1) C(4) 111.8(9) . 7_555 1_555 yes
C(2) N(1) C(5) 106.5(8) . 7_555 1_555 yes
C(2) N(1) H(1) 103.7 . 7_555 1_555 no
C(2) N(1) H(1) 43.8 . 7_555 7_555 no
C(2) N(1) H(2) 144.0 . 7_555 1_555 no
C(2) N(1) H(2) 38.3 . 7_555 7_555 no
C(2) N(1) H(8) 88.6 . 7_555 1_555 no
C(2) N(1) H(9) 135.6 . 7_555 1_555 no
C(4) N(1) C(5) 30.1(7) . 1_555 1_555 yes
C(4) N(1) H(1) 121.2 . 1_555 1_555 no
C(4) N(1) H(1) 121.2 . 1_555 7_555 no
C(4) N(1) H(2) 82.5 . 1_555 1_555 no
C(4) N(1) H(2) 82.5 . 1_555 7_555 no
C(4) N(1) H(8) 29.0 . 1_555 1_555 no
C(4) N(1) H(9) 29.0 . 1_555 1_555 no
C(5) N(1) H(1) 96.1 . 1_555 1_555 no
C(5) N(1) H(1) 96.1 . 1_555 7_555 no
C(5) N(1) H(2) 68.9 . 1_555 1_555 no
C(5) N(1) H(2) 68.9 . 1_555 7_555 no
C(5) N(1) H(8) 51.8 . 1_555 1_555 no
C(5) N(1) H(9) 51.8 . 1_555 1_555 no
H(1) N(1) H(1) 62.3 . 1_555 7_555 no
H(1) N(1) H(2) 44.6 . 1_555 1_555 no
H(1) N(1) H(2) 100.3 . 1_555 7_555 no
H(1) N(1) H(8) 147.9 . 1_555 1_555 no
H(1) N(1) H(9) 115.7 . 1_555 1_555 no
H(1) N(1) H(2) 100.3 . 7_555 1_555 no
H(1) N(1) H(2) 44.6 . 7_555 7_555 no
H(1) N(1) H(8) 115.7 . 7_555 1_555 no
H(1) N(1) H(9) 147.9 . 7_555 1_555 no
H(2) N(1) H(2) 118.9 . 1_555 7_555 no
H(2) N(1) H(8) 111.4 . 1_555 1_555 no
H(2) N(1) H(9) 71.1 . 1_555 1_555 no
H(2) N(1) H(8) 71.1 . 7_555 1_555 no
H(2) N(1) H(9) 111.4 . 7_555 1_555 no
H(8) N(1) H(9) 47.1 . 1_555 1_555 no
Ag(1) N(2) C(6) 150.6(3) . 1_455 1_555 yes
Ag(1) N(2) C(6) 150.6(3) . 1_455 7_555 yes
Ag(1) N(2) C(7) 121.7(6) . 1_455 1_555 yes
Ag(1) N(2) C(7) 121.7(6) . 1_455 7_555 yes
Ag(1) N(2) H(11) 95.4 . 1_455 1_555 no
Ag(1) N(2) H(11) 95.4 . 1_455 7_555 no
C(6) N(2) C(6) 58.3(6) . 1_555 7_555 yes
C(6) N(2) C(7) 29.0(5) . 1_555 1_555 yes
C(6) N(2) C(7) 87.3(7) . 1_555 7_555 yes
C(6) N(2) H(11) 55.3 . 1_555 1_555 no
C(6) N(2) H(11) 113.5 . 1_555 7_555 no
C(6) N(2) C(7) 87.3(7) . 7_555 1_555 yes
C(6) N(2) C(7) 29.0(5) . 7_555 7_555 yes
C(6) N(2) H(11) 113.5 . 7_555 1_555 no
C(6) N(2) H(11) 55.3 . 7_555 7_555 no
C(7) N(2) C(7) 116(1) . 1_555 7_555 yes
C(7) N(2) H(11) 26.3 . 1_555 1_555 no
C(7) N(2) H(11) 142.4 . 1_555 7_555 no
C(7) N(2) H(11) 142.4 . 7_555 1_555 no
C(7) N(2) H(11) 26.3 . 7_555 7_555 no
H(11) N(2) H(11) 167.3 . 1_555 7_555 no
O(1) C(1) N(1) 99.7(8) . 1_555 1_555 yes
O(1) C(1) C(1) 118.8(6) . 1_555 7_555 yes
O(1) C(1) C(2) 30.9(9) . 1_555 1_555 yes
O(1) C(1) C(4) 110.8(7) . 1_555 1_555 yes
O(1) C(1) H(1) 115.0 . 1_555 1_555 no
O(1) C(1) H(1) 125.5 . 1_555 7_555 no
O(1) C(1) H(2) 105.8 . 1_555 1_555 no
O(1) C(1) H(3) 51.7 . 1_555 1_555 no
O(1) C(1) H(4) 52.3 . 1_555 1_555 no
O(1) C(1) H(9) 94.1 . 1_555 1_555 no
N(1) C(1) C(1) 38(1) . 1_555 7_555 yes
N(1) C(1) C(2) 125(1) . 1_555 1_555 yes
N(1) C(1) C(4) 33.1(6) . 1_555 1_555 yes
N(1) C(1) H(1) 121.1 . 1_555 1_555 no
N(1) C(1) H(1) 58.8 . 1_555 7_555 no
N(1) C(1) H(2) 105.2 . 1_555 1_555 no
N(1) C(1) H(3) 134.5 . 1_555 1_555 no
N(1) C(1) H(4) 145.7 . 1_555 1_555 no
N(1) C(1) H(9) 47.2 . 1_555 1_555 no
C(1) C(1) C(2) 149(1) . 7_555 1_555 yes
C(1) C(1) C(4) 61.1(7) . 7_555 1_555 yes
C(1) C(1) H(1) 83.1 . 7_555 1_555 no
C(1) C(1) H(1) 20.8 . 7_555 7_555 no
C(1) C(1) H(2) 123.5 . 7_555 1_555 no
C(1) C(1) H(3) 169.8 . 7_555 1_555 no
C(1) C(1) H(4) 132.0 . 7_555 1_555 no
C(1) C(1) H(9) 81.3 . 7_555 1_555 no
C(2) C(1) C(4) 120(2) . 1_555 1_555 yes
C(2) C(1) H(1) 106.7 . 1_555 1_555 no
C(2) C(1) H(1) 150.7 . 1_555 7_555 no
C(2) C(1) H(2) 81.4 . 1_555 1_555 no
C(2) C(1) H(3) 21.3 . 1_555 1_555 no
C(2) C(1) H(4) 40.2 . 1_555 1_555 no
C(2) C(1) H(9) 99.2 . 1_555 1_555 no
C(4) C(1) H(1) 131.5 . 1_555 1_555 no
C(4) C(1) H(1) 78.8 . 1_555 7_555 no
C(4) C(1) H(2) 72.2 . 1_555 1_555 no
C(4) C(1) H(3) 116.6 . 1_555 1_555 no
C(4) C(1) H(4) 160.8 . 1_555 1_555 no
C(4) C(1) H(9) 22.0 . 1_555 1_555 no
H(1) C(1) H(1) 62.3 . 1_555 7_555 no
H(1) C(1) H(2) 108.7 . 1_555 1_555 no
H(1) C(1) H(3) 104.0 . 1_555 1_555 no
H(1) C(1) H(4) 67.6 . 1_555 1_555 no
H(1) C(1) H(9) 150.8 . 1_555 1_555 no
H(1) C(1) H(2) 127.3 . 7_555 1_555 no
H(1) C(1) H(3) 164.6 . 7_555 1_555 no
H(1) C(1) H(4) 117.4 . 7_555 1_555 no
H(1) C(1) H(9) 100.2 . 7_555 1_555 no
H(2) C(1) H(3) 61.7 . 1_555 1_555 no
H(2) C(1) H(4) 102.0 . 1_555 1_555 no
H(2) C(1) H(9) 61.7 . 1_555 1_555 no
H(3) C(1) H(4) 47.6 . 1_555 1_555 no
H(3) C(1) H(9) 95.1 . 1_555 1_555 no
H(4) C(1) H(9) 139.3 . 1_555 1_555 no
O(1) C(2) N(1) 97.6(9) . 1_555 1_555 yes
O(1) C(2) C(1) 121(1) . 1_555 1_555 yes
O(1) C(2) C(3) 34.2(7) . 1_555 1_555 yes
O(1) C(2) H(1) 127.6 . 1_555 1_555 no
O(1) C(2) H(2) 147.5 . 1_555 1_555 no
O(1) C(2) H(3) 107.8 . 1_555 1_555 no
O(1) C(2) H(4) 92.2 . 1_555 1_555 no
O(1) C(2) H(5) 53.7 . 1_555 1_555 no
O(1) C(2) H(6) 48.6 . 1_555 1_555 no
N(1) C(2) C(1) 29.9(10) . 1_555 1_555 yes
N(1) C(2) C(3) 120.4(9) . 1_555 1_555 yes
N(1) C(2) H(1) 56.3 . 1_555 1_555 no
N(1) C(2) H(2) 56.1 . 1_555 1_555 no
N(1) C(2) H(3) 139.2 . 1_555 1_555 no
N(1) C(2) H(4) 118.7 . 1_555 1_555 no
N(1) C(2) H(5) 120.0 . 1_555 1_555 no
N(1) C(2) H(6) 144.5 . 1_555 1_555 no
C(1) C(2) C(3) 149(1) . 1_555 1_555 yes
C(1) C(2) H(1) 28.5 . 1_555 1_555 no
C(1) C(2) H(2) 43.2 . 1_555 1_555 no
C(1) C(2) H(3) 128.6 . 1_555 1_555 no
C(1) C(2) H(4) 97.9 . 1_555 1_555 no
C(1) C(2) H(5) 147.2 . 1_555 1_555 no
C(1) C(2) H(6) 169.2 . 1_555 1_555 no
C(3) C(2) H(1) 160.9 . 1_555 1_555 no
C(3) C(2) H(2) 139.7 . 1_555 1_555 no
C(3) C(2) H(3) 74.4 . 1_555 1_555 no
C(3) C(2) H(4) 100.4 . 1_555 1_555 no
C(3) C(2) H(5) 21.5 . 1_555 1_555 no
C(3) C(2) H(6) 25.5 . 1_555 1_555 no
H(1) C(2) H(2) 57.0 . 1_555 1_555 no
H(1) C(2) H(3) 121.4 . 1_555 1_555 no
H(1) C(2) H(4) 70.2 . 1_555 1_555 no
H(1) C(2) H(5) 175.6 . 1_555 1_555 no
H(1) C(2) H(6) 148.7 . 1_555 1_555 no
H(2) C(2) H(3) 87.4 . 1_555 1_555 no
H(2) C(2) H(4) 116.3 . 1_555 1_555 no
H(2) C(2) H(5) 119.4 . 1_555 1_555 no
H(2) C(2) H(6) 147.4 . 1_555 1_555 no
H(3) C(2) H(4) 92.2 . 1_555 1_555 no
H(3) C(2) H(5) 59.4 . 1_555 1_555 no
H(3) C(2) H(6) 62.1 . 1_555 1_555 no
H(4) C(2) H(5) 114.2 . 1_555 1_555 no
H(4) C(2) H(6) 78.7 . 1_555 1_555 no
H(5) C(2) H(6) 35.7 . 1_555 1_555 no
O(1) C(3) C(2) 35.4(8) . 1_555 1_555 yes
O(1) C(3) H(3) 58.3 . 1_555 1_555 no
O(1) C(3) H(5) 117.4 . 1_555 1_555 no
O(1) C(3) H(6) 104.0 . 1_555 1_555 no
O(1) C(3) H(7) 115.0 . 1_555 1_555 no
C(2) C(3) H(3) 23.3 . 1_555 1_555 no
C(2) C(3) H(5) 87.3 . 1_555 1_555 no
C(2) C(3) H(6) 92.7 . 1_555 1_555 no
C(2) C(3) H(7) 150.4 . 1_555 1_555 no
H(3) C(3) H(5) 70.6 . 1_555 1_555 no
H(3) C(3) H(6) 80.2 . 1_555 1_555 no
H(3) C(3) H(7) 172.0 . 1_555 1_555 no
H(5) C(3) H(6) 100.2 . 1_555 1_555 no
H(5) C(3) H(7) 117.3 . 1_555 1_555 no
H(6) C(3) H(7) 98.2 . 1_555 1_555 no
N(1) C(4) C(1) 34.6(6) . 1_555 1_555 yes
N(1) C(4) C(1) 34.6(6) . 1_555 7_555 yes
N(1) C(4) C(5) 121(1) . 1_555 1_555 yes
N(1) C(4) C(6) 117.8(9) . 1_555 1_555 yes
N(1) C(4) C(6) 117.8(9) . 1_555 7_555 yes
N(1) C(4) H(2) 60.0 . 1_555 1_555 no
N(1) C(4) H(2) 60.0 . 1_555 7_555 no
N(1) C(4) H(8) 106.0 . 1_555 1_555 no
N(1) C(4) H(9) 106.0 . 1_555 1_555 no
N(1) C(4) H(10) 110.9 . 1_555 1_555 no
N(1) C(4) H(10) 110.9 . 1_555 7_555 no
C(1) C(4) C(1) 57(1) . 1_555 7_555 yes
C(1) C(4) C(5) 100.2(8) . 1_555 1_555 yes
C(1) C(4) C(6) 112.5(7) . 1_555 1_555 yes
C(1) C(4) C(6) 86.3(6) . 1_555 7_555 yes
C(1) C(4) H(2) 25.5 . 1_555 1_555 no
C(1) C(4) H(2) 79.9 . 1_555 7_555 no
C(1) C(4) H(8) 140.5 . 1_555 1_555 no
C(1) C(4) H(9) 90.4 . 1_555 1_555 no
C(1) C(4) H(10) 120.0 . 1_555 1_555 no
C(1) C(4) H(10) 76.4 . 1_555 7_555 no
C(1) C(4) C(5) 100.2(8) . 7_555 1_555 yes
C(1) C(4) C(6) 86.3(6) . 7_555 1_555 yes
C(1) C(4) C(6) 112.5(7) . 7_555 7_555 yes
C(1) C(4) H(2) 79.9 . 7_555 1_555 no
C(1) C(4) H(2) 25.5 . 7_555 7_555 no
C(1) C(4) H(8) 90.4 . 7_555 1_555 no
C(1) C(4) H(9) 140.5 . 7_555 1_555 no
C(1) C(4) H(10) 76.4 . 7_555 1_555 no
C(1) C(4) H(10) 120.0 . 7_555 7_555 no
C(5) C(4) C(6) 27.6(3) . 1_555 1_555 yes
C(5) C(4) C(6) 27.6(3) . 1_555 7_555 yes
C(5) C(4) H(2) 84.0 . 1_555 1_555 no
C(5) C(4) H(2) 84.0 . 1_555 7_555 no
C(5) C(4) H(8) 108.7 . 1_555 1_555 no
C(5) C(4) H(9) 108.7 . 1_555 1_555 no
C(5) C(4) H(10) 49.5 . 1_555 1_555 no
C(5) C(4) H(10) 49.5 . 1_555 7_555 no
C(6) C(4) C(6) 55.2(6) . 1_555 7_555 yes
C(6) C(4) H(2) 105.0 . 1_555 1_555 no
C(6) C(4) H(2) 63.9 . 1_555 7_555 no
C(6) C(4) H(8) 85.2 . 1_555 1_555 no
C(6) C(4) H(9) 130.5 . 1_555 1_555 no
C(6) C(4) H(10) 21.9 . 1_555 1_555 no
C(6) C(4) H(10) 77.1 . 1_555 7_555 no
C(6) C(4) H(2) 63.9 . 7_555 1_555 no
C(6) C(4) H(2) 105.0 . 7_555 7_555 no
C(6) C(4) H(8) 130.5 . 7_555 1_555 no
C(6) C(4) H(9) 85.2 . 7_555 1_555 no
C(6) C(4) H(10) 77.1 . 7_555 1_555 no
C(6) C(4) H(10) 21.9 . 7_555 7_555 no
H(2) C(4) H(2) 97.6 . 1_555 7_555 no
H(2) C(4) H(8) 165.3 . 1_555 1_555 no
H(2) C(4) H(9) 77.0 . 1_555 1_555 no
H(2) C(4) H(10) 121.2 . 1_555 1_555 no
H(2) C(4) H(10) 51.2 . 1_555 7_555 no
H(2) C(4) H(8) 77.0 . 7_555 1_555 no
H(2) C(4) H(9) 165.3 . 7_555 1_555 no
H(2) C(4) H(10) 51.2 . 7_555 1_555 no
H(2) C(4) H(10) 121.2 . 7_555 7_555 no
H(8) C(4) H(9) 104.7 . 1_555 1_555 no
H(8) C(4) H(10) 66.2 . 1_555 1_555 no
H(8) C(4) H(10) 143.1 . 1_555 7_555 no
H(9) C(4) H(10) 143.1 . 1_555 1_555 no
H(9) C(4) H(10) 66.2 . 1_555 7_555 no
H(10) C(4) H(10) 98.9 . 1_555 7_555 no
N(1) C(5) C(4) 28.4(7) . 1_555 1_555 yes
N(1) C(5) C(6) 117.5(7) . 1_555 1_555 yes
N(1) C(5) C(6) 117.5(7) . 1_555 7_555 yes
N(1) C(5) C(7) 139.2(6) . 1_555 1_555 yes
N(1) C(5) C(7) 139.2(6) . 1_555 7_555 yes
N(1) C(5) H(2) 46.0 . 1_555 1_555 no
N(1) C(5) H(2) 46.0 . 1_555 7_555 no
N(1) C(5) H(8) 48.3 . 1_555 1_555 no
N(1) C(5) H(9) 48.3 . 1_555 1_555 no
N(1) C(5) H(10) 96.3 . 1_555 1_555 no
N(1) C(5) H(10) 96.3 . 1_555 7_555 no
C(4) C(5) C(6) 121.5(6) . 1_555 1_555 yes
C(4) C(5) C(6) 121.5(6) . 1_555 7_555 yes
C(4) C(5) C(7) 151.6(3) . 1_555 1_555 yes
C(4) C(5) C(7) 151.6(3) . 1_555 7_555 yes
C(4) C(5) H(2) 61.3 . 1_555 1_555 no
C(4) C(5) H(2) 61.3 . 1_555 7_555 no
C(4) C(5) H(8) 27.0 . 1_555 1_555 no
C(4) C(5) H(9) 27.0 . 1_555 1_555 no
C(4) C(5) H(10) 96.3 . 1_555 1_555 no
C(4) C(5) H(10) 96.3 . 1_555 7_555 no
C(6) C(5) C(6) 117(1) . 1_555 7_555 yes
C(6) C(5) C(7) 30.3(5) . 1_555 1_555 yes
C(6) C(5) C(7) 86.8(7) . 1_555 7_555 yes
C(6) C(5) H(2) 145.1 . 1_555 1_555 no
C(6) C(5) H(2) 71.8 . 1_555 7_555 no
C(6) C(5) H(8) 98.0 . 1_555 1_555 no
C(6) C(5) H(9) 141.9 . 1_555 1_555 no
C(6) C(5) H(10) 25.2 . 1_555 1_555 no
C(6) C(5) H(10) 142.2 . 1_555 7_555 no
C(6) C(5) C(7) 86.8(7) . 7_555 1_555 yes
C(6) C(5) C(7) 30.3(5) . 7_555 7_555 yes
C(6) C(5) H(2) 71.8 . 7_555 1_555 no
C(6) C(5) H(2) 145.1 . 7_555 7_555 no
C(6) C(5) H(8) 141.9 . 7_555 1_555 no
C(6) C(5) H(9) 98.0 . 7_555 1_555 no
C(6) C(5) H(10) 142.2 . 7_555 1_555 no
C(6) C(5) H(10) 25.2 . 7_555 7_555 no
C(7) C(5) C(7) 56.6(6) . 1_555 7_555 yes
C(7) C(5) H(2) 135.7 . 1_555 1_555 no
C(7) C(5) H(2) 94.9 . 1_555 7_555 no
C(7) C(5) H(8) 127.8 . 1_555 1_555 no
C(7) C(5) H(9) 166.7 . 1_555 1_555 no
C(7) C(5) H(10) 55.5 . 1_555 1_555 no
C(7) C(5) H(10) 112.0 . 1_555 7_555 no
C(7) C(5) H(2) 94.9 . 7_555 1_555 no
C(7) C(5) H(2) 135.7 . 7_555 7_555 no
C(7) C(5) H(8) 166.7 . 7_555 1_555 no
C(7) C(5) H(9) 127.8 . 7_555 1_555 no
C(7) C(5) H(10) 112.0 . 7_555 1_555 no
C(7) C(5) H(10) 55.5 . 7_555 7_555 no
H(2) C(5) H(2) 83.2 . 1_555 7_555 no
H(2) C(5) H(8) 88.1 . 1_555 1_555 no
H(2) C(5) H(9) 57.6 . 1_555 1_555 no
H(2) C(5) H(10) 136.7 . 1_555 1_555 no
H(2) C(5) H(10) 53.7 . 1_555 7_555 no
H(2) C(5) H(8) 57.6 . 7_555 1_555 no
H(2) C(5) H(9) 88.1 . 7_555 1_555 no
H(2) C(5) H(10) 53.7 . 7_555 1_555 no
H(2) C(5) H(10) 136.7 . 7_555 7_555 no
H(8) C(5) H(9) 44.6 . 1_555 1_555 no
H(8) C(5) H(10) 73.4 . 1_555 1_555 no
H(8) C(5) H(10) 117.9 . 1_555 7_555 no
H(9) C(5) H(10) 117.9 . 1_555 1_555 no
H(9) C(5) H(10) 73.4 . 1_555 7_555 no
H(10) C(5) H(10) 167.0 . 1_555 7_555 no
N(2) C(6) C(4) 123.0(5) . 1_555 1_555 yes
N(2) C(6) C(5) 92.2(7) . 1_555 1_555 yes
N(2) C(6) C(6) 60.8(3) . 1_555 7_555 yes
N(2) C(6) C(7) 27.7(6) . 1_555 1_555 yes
N(2) C(6) C(7) 29.7(3) . 1_555 7_555 yes
N(2) C(6) H(2) 137.6 . 1_555 7_555 no
N(2) C(6) H(8) 141.9 . 1_555 1_555 no
N(2) C(6) H(10) 148.5 . 1_555 1_555 no
N(2) C(6) H(11) 52.3 . 1_555 1_555 no
C(4) C(6) C(5) 30.9(4) . 1_555 1_555 yes
C(4) C(6) C(6) 62.4(3) . 1_555 7_555 yes
C(4) C(6) C(7) 150.6(8) . 1_555 1_555 yes
C(4) C(6) C(7) 93.5(5) . 1_555 7_555 yes
C(4) C(6) H(2) 54.7 . 1_555 7_555 no
C(4) C(6) H(8) 22.0 . 1_555 1_555 no
C(4) C(6) H(10) 88.3 . 1_555 1_555 no
C(4) C(6) H(11) 175.2 . 1_555 1_555 no
C(5) C(6) C(6) 31.5(6) . 1_555 7_555 yes
C(5) C(6) C(7) 119.9(10) . 1_555 1_555 yes
C(5) C(6) C(7) 62.6(6) . 1_555 7_555 yes
C(5) C(6) H(2) 77.9 . 1_555 7_555 no
C(5) C(6) H(8) 50.9 . 1_555 1_555 no
C(5) C(6) H(10) 119.2 . 1_555 1_555 no
C(5) C(6) H(11) 144.5 . 1_555 1_555 no
C(6) C(6) C(7) 88.5(7) . 7_555 1_555 yes
C(6) C(6) C(7) 31.2(3) . 7_555 7_555 yes
C(6) C(6) H(2) 103.3 . 7_555 7_555 no
C(6) C(6) H(8) 81.6 . 7_555 1_555 no
C(6) C(6) H(10) 150.6 . 7_555 1_555 no
C(6) C(6) H(11) 113.1 . 7_555 1_555 no
C(7) C(6) C(7) 57.4(7) . 1_555 7_555 yes
C(7) C(6) H(2) 137.2 . 1_555 7_555 no
C(7) C(6) H(8) 167.8 . 1_555 1_555 no
C(7) C(6) H(10) 120.8 . 1_555 1_555 no
C(7) C(6) H(11) 24.7 . 1_555 1_555 no
C(7) C(6) H(2) 125.0 . 7_555 7_555 no
C(7) C(6) H(8) 112.5 . 7_555 1_555 no
C(7) C(6) H(10) 178.1 . 7_555 1_555 no
C(7) C(6) H(11) 82.0 . 7_555 1_555 no
H(2) C(6) H(8) 53.1 . 7_555 1_555 no
H(2) C(6) H(10) 56.7 . 7_555 1_555 no
H(2) C(6) H(11) 127.0 . 7_555 1_555 no
H(8) C(6) H(10) 69.2 . 1_555 1_555 no
H(8) C(6) H(11) 162.8 . 1_555 1_555 no
H(10) C(6) H(11) 96.2 . 1_555 1_555 no
N(2) C(7) C(5) 93.5(7) . 1_555 1_555 yes
N(2) C(7) C(6) 123(1) . 1_555 1_555 yes
N(2) C(7) C(6) 63.0(6) . 1_555 7_555 yes
N(2) C(7) C(7) 31.8(6) . 1_555 7_555 yes
N(2) C(7) H(10) 147.6 . 1_555 1_555 no
N(2) C(7) H(11) 117.2 . 1_555 1_555 no
C(5) C(7) C(6) 29.8(5) . 1_555 1_555 yes
C(5) C(7) C(6) 30.6(3) . 1_555 7_555 yes
C(5) C(7) C(7) 61.7(3) . 1_555 7_555 yes
C(5) C(7) H(10) 54.1 . 1_555 1_555 no
C(5) C(7) H(11) 149.3 . 1_555 1_555 no
C(6) C(7) C(6) 60.3(7) . 1_555 7_555 yes
C(6) C(7) C(7) 91.5(7) . 1_555 7_555 yes
C(6) C(7) H(10) 24.3 . 1_555 1_555 no
C(6) C(7) H(11) 119.5 . 1_555 1_555 no
C(6) C(7) C(7) 31.2(3) . 7_555 7_555 yes
C(6) C(7) H(10) 84.6 . 7_555 1_555 no
C(6) C(7) H(11) 175.7 . 7_555 1_555 no
C(7) C(7) H(10) 115.8 . 7_555 1_555 no
C(7) C(7) H(11) 148.7 . 7_555 1_555 no
H(10) C(7) H(11) 95.3 . 1_555 1_555 no
S(1) C(8) F(1) 117(2) . 1_555 1_555 yes
S(1) C(8) F(2) 113(1) . 1_555 1_555 yes
S(1) C(8) F(2) 113(1) . 1_555 7_545 yes
S(1) C(8) O(2) 34.4(4) . 1_555 1_555 yes
S(1) C(8) O(2) 34.4(4) . 1_555 7_545 yes
S(1) C(8) O(3) 34.3(6) . 1_555 1_555 yes
F(1) C(8) F(2) 104(1) . 1_555 1_555 yes
F(1) C(8) F(2) 104(1) . 1_555 7_545 yes
F(1) C(8) O(2) 97(1) . 1_555 1_555 yes
F(1) C(8) O(2) 97(1) . 1_555 7_545 yes
F(1) C(8) O(3) 151(2) . 1_555 1_555 yes
F(2) C(8) F(2) 101(2) . 1_555 7_545 yes
F(2) C(8) O(2) 148(1) . 1_555 1_555 yes
F(2) C(8) O(2) 95.5(9) . 1_555 7_545 yes
F(2) C(8) O(3) 93(1) . 1_555 1_555 yes
F(2) C(8) O(2) 95.5(9) . 7_545 1_555 yes
F(2) C(8) O(2) 148(1) . 7_545 7_545 yes
F(2) C(8) O(3) 93(1) . 7_545 1_555 yes
O(2) C(8) O(2) 57.9(7) . 1_555 7_545 yes
O(2) C(8) O(3) 58.8(7) . 1_555 1_555 yes
O(2) C(8) O(3) 58.8(7) . 7_545 1_555 yes

loop_
_geom_bond_atom_site_label_1
_geom_bond_atom_site_label_2
_geom_bond_distance
_geom_bond_site_symmetry_1
_geom_bond_site_symmetry_2
_geom_bond_publ_flag
Ag(1) O(1) 2.633(9) . . yes
Ag(1) O(1) 2.633(9) . 7_555 yes
Ag(1) N(1) 2.29(1) . . yes
Ag(1) N(2) 2.20(1) . 1_655 yes
S(1) F(1) 2.57(1) . . yes
S(1) F(2) 2.595(10) . . yes
S(1) F(2) 2.595(10) . 7_545 yes
S(1) O(2) 1.427(8) . . yes
S(1) O(2) 1.427(8) . 7_545 yes
S(1) O(3) 1.45(1) . . yes
S(1) C(8) 1.74(3) . . yes
F(1) F(2) 2.06(2) . . yes
F(1) F(2) 2.06(2) . 7_545 yes
F(1) C(8) 1.25(3) . . yes
F(2) F(2) 2.10(2) . 7_545 yes
F(2) C(8) 1.35(2) . . yes
F(2) H(4) 2.514 . 8_455 no
F(2) H(6) 2.630 . 8_455 no
O(1) C(1) 2.35(2) . . yes
O(1) C(2) 1.42(2) . . yes
O(1) C(3) 1.38(2) . . yes
O(1) H(3) 1.911 . . no
O(1) H(4) 1.907 . . no
O(1) H(5) 1.954 . . no
O(1) H(6) 1.974 . . no
O(1) H(7) 1.956 . . no
O(2) O(2) 2.39(1) . 7_545 yes
O(2) O(3) 2.44(2) . . yes
O(2) C(8) 2.47(2) . . yes
O(2) H(10) 2.423 . 1_545 no
O(3) C(8) 2.51(3) . . yes
O(3) H(3) 2.577 . . no
O(3) H(3) 2.577 . 7_545 no
N(1) C(1) 1.49(2) . . yes
N(1) C(1) 1.49(2) . 7_555 yes
N(1) C(2) 2.44(2) . . yes
N(1) C(2) 2.44(2) . 7_555 yes
N(1) C(4) 1.43(2) . . yes
N(1) C(5) 2.56(2) . . yes
N(1) H(1) 2.061 . . no
N(1) H(1) 2.061 . 7_555 no
N(1) H(2) 2.030 . . no
N(1) H(2) 2.030 . 7_555 no
N(1) H(8) 1.940 . . no
N(1) H(9) 1.940 . . no
N(2) C(6) 2.38(1) . . yes
N(2) C(6) 2.38(1) . 7_555 yes
N(2) C(7) 1.32(1) . . yes
N(2) C(7) 1.32(1) . 7_555 yes
N(2) H(11) 1.975 . . no
N(2) H(11) 1.975 . 7_555 no
C(1) C(1) 2.34(5) . 7_555 yes
C(1) C(2) 1.26(2) . . yes
C(1) C(4) 2.42(2) . . yes
C(1) H(1) 0.855 . . no
C(1) H(1) 2.392 . 7_555 no
C(1) H(2) 1.049 . . no
C(1) H(3) 1.967 . . no
C(1) H(4) 1.871 . . no
C(1) H(9) 2.615 . . no
C(2) C(3) 2.30(2) . . yes
C(2) H(1) 1.715 . . no
C(2) H(2) 1.515 . . no
C(2) H(3) 0.915 . . no
C(2) H(4) 1.219 . . no
C(2) H(5) 2.425 . . no
C(2) H(6) 2.603 . . no
C(3) H(3) 2.232 . . no
C(3) H(5) 0.892 . . no
C(3) H(6) 1.122 . . no
C(3) H(7) 0.924 . . no
C(4) C(5) 1.51(2) . . yes
C(4) C(6) 2.50(2) . . yes
C(4) C(6) 2.50(2) . 7_555 yes
C(4) H(2) 2.323 . . no
C(4) H(2) 2.323 . 7_555 no
C(4) H(8) 0.980 . . no
C(4) H(9) 0.980 . . no
C(4) H(10) 2.664 . . no
C(4) H(10) 2.664 . 7_555 no
C(5) C(6) 1.36(1) . . yes
C(5) C(6) 1.36(1) . 7_555 yes
C(5) C(7) 2.37(1) . . yes
C(5) C(7) 2.37(1) . 7_555 yes
C(5) H(2) 2.633 . . no
C(5) H(2) 2.633 . 7_555 no
C(5) H(8) 2.043 . . no
C(5) H(9) 2.043 . . no
C(5) H(10) 2.037 . . no
C(5) H(10) 2.037 . 7_555 no
C(6) C(6) 2.32(2) . 7_555 yes
C(6) C(7) 1.38(1) . . yes
C(6) C(7) 2.67(2) . 7_555 yes
C(6) H(2) 2.558 . 7_555 no
C(6) H(8) 2.607 . . no
C(6) H(10) 0.993 . . no
C(6) H(11) 2.051 . . no
C(7) C(7) 2.25(2) . 7_555 yes
C(7) H(10) 2.073 . . no
C(7) H(11) 0.984 . . no

loop_
_geom_contact_atom_site_label_1
_geom_contact_atom_site_label_2
_geom_contact_distance
_geom_contact_site_symmetry_1
_geom_contact_site_symmetry_2
_geom_contact_publ_flag
Ag(1) O(1) 2.633(9) . . ?
Ag(1) O(1) 2.633(9) . 7_555 ?
S(1) F(1) 2.57(1) . . ?
S(1) F(2) 2.595(10) . . ?
S(1) F(2) 2.595(10) . 7_545 ?
O(3) C(8) 2.51(3) . . ?
N(1) C(5) 2.56(2) . . ?
C(4) C(6) 2.50(2) . . ?
C(4) C(6) 2.50(2) . 7_555 ?
C(6) C(7) 2.67(2) . 7_555 ?
Ag(1) O(2) 2.836(9) . 3_655 ?
Ag(1) O(2) 2.836(9) . 5_655 ?
Ag(1) C(7) 3.10(1) . 7_655 ?
Ag(1) S(1) 3.348(5) . 3_655 ?
F(1) N(2) 3.18(2) . 3_545 ?
F(1) C(7) 3.32(2) . 3_545 ?
F(1) C(7) 3.32(2) . 5_555 ?
F(2) C(2) 3.45(3) . 8_455 ?
F(2) O(1) 3.52(1) . 8_455 ?
F(2) C(3) 3.57(2) . 8_455 ?
O(2) C(6) 3.39(1) . 1_545 ?
O(2) C(4) 3.57(2) . 3_645 ?
O(3) C(2) 3.49(2) . . ?
O(3) C(2) 3.49(2) . 7_545 ?
O(3) C(3) 3.59(2) . . ?
O(3) C(3) 3.59(2) . 7_545 ?

loop_
_geom_torsion_atom_site_label_1
_geom_torsion_atom_site_label_2
_geom_torsion_atom_site_label_3
_geom_torsion_atom_site_label_4
_geom_torsion
_geom_torsion_site_symmetry_1
_geom_torsion_site_symmetry_2
_geom_torsion_site_symmetry_3
_geom_torsion_site_symmetry_4
_geom_torsion_publ_flag
Ag(1) O(1) C(1) N(1) 8(1) 1_555 1_555 1_555 1_555 yes
Ag(1) O(1) C(1) C(1) -26.6(3) 1_555 1_555 1_555 7_555 yes
Ag(1) O(1) C(1) C(2) 156(3) 1_555 1_555 1_555 1_555 yes
Ag(1) O(1) C(1) C(4) 40.9(8) 1_555 1_555 1_555 1_555 yes
Ag(1) O(1) C(2) N(1) -4(1) 1_555 1_555 1_555 1_555 yes
Ag(1) O(1) C(2) C(1) -23(3) 1_555 1_555 1_555 1_555 yes
Ag(1) O(1) C(2) C(3) 130(1) 1_555 1_555 1_555 1_555 yes
Ag(1) O(1) C(3) C(2) -119(1) 1_555 1_555 1_555 1_555 yes
Ag(1) O(1) C(2) C(1) 23(3) 1_555 7_555 7_555 7_555 yes
Ag(1) N(1) C(1) O(1) -10(1) 1_555 1_555 1_555 1_555 yes
Ag(1) N(1) C(1) C(1) 114(1) 1_555 1_555 1_555 7_555 yes
Ag(1) N(1) C(1) C(2) -29(3) 1_555 1_555 1_555 1_555 yes
Ag(1) N(1) C(1) C(4) -123(1) 1_555 1_555 1_555 1_555 yes
Ag(1) N(1) C(1) C(2) 29(3) 1_555 1_555 7_555 7_555 yes
Ag(1) N(1) C(2) O(1) 5(1) 1_555 1_555 1_555 1_555 yes
Ag(1) N(1) C(2) C(1) 152(3) 1_555 1_555 1_555 1_555 yes
Ag(1) N(1) C(2) C(3) -22(1) 1_555 1_555 1_555 1_555 yes
Ag(1) N(1) C(2) O(1) -5(1) 1_555 1_555 7_555 7_555 yes
Ag(1) N(1) C(2) C(1) -152(3) 1_555 1_555 7_555 7_555 yes
Ag(1) N(1) C(4) C(1) 121(1) 1_555 1_555 1_555 1_555 yes
Ag(1) N(1) C(4) C(1) -121(1) 1_555 1_555 1_555 7_555 yes
Ag(1) N(1) C(4) C(5) 180.0 1_555 1_555 1_555 1_555 yes
Ag(1) N(1) C(4) C(6) -148.4(5) 1_555 1_555 1_555 1_555 yes
Ag(1) N(1) C(4) C(6) 148.4(5) 1_555 1_555 1_555 7_555 yes
Ag(1) N(1) C(5) C(4) 0.0 1_555 1_555 1_555 1_555 yes
Ag(1) N(1) C(5) C(6) -105.9(9) 1_555 1_555 1_555 1_555 yes
Ag(1) N(1) C(5) C(6) 105.9(9) 1_555 1_555 1_555 7_555 yes
Ag(1) N(1) C(5) C(7) -133.6(8) 1_555 1_555 1_555 1_555 yes
Ag(1) N(1) C(5) C(7) 133.6(8) 1_555 1_555 1_555 7_555 yes
S(1) F(1) F(2) F(2) -75.5(3) 1_555 1_555 1_555 7_545 yes
S(1) F(1) F(2) C(8) -31(1) 1_555 1_555 1_555 1_555 yes
S(1) F(1) F(2) C(8) 31(1) 1_555 1_555 7_545 1_555 yes
S(1) F(1) C(8) F(2) 126(1) 1_555 1_555 1_555 1_555 yes
S(1) F(1) C(8) F(2) -126(1) 1_555 1_555 1_555 7_545 yes
S(1) F(1) C(8) O(2) -29.2(4) 1_555 1_555 1_555 1_555 yes
S(1) F(1) C(8) O(2) 29.2(4) 1_555 1_555 1_555 7_545 yes
S(1) F(1) C(8) O(3) 0.0 1_555 1_555 1_555 1_555 yes
S(1) F(2) F(1) F(2) 75.5(3) 1_555 1_555 1_555 7_545 yes
S(1) F(2) F(1) C(8) 31(1) 1_555 1_555 1_555 1_555 yes
S(1) F(2) F(2) C(8) -34(1) 1_555 1_555 7_545 1_555 yes
S(1) F(2) C(8) F(1) -129(2) 1_555 1_555 1_555 1_555 yes
S(1) F(2) C(8) F(2) 122(2) 1_555 1_555 1_555 7_545 yes
S(1) F(2) C(8) O(2) 1(1) 1_555 1_555 1_555 1_555 yes
S(1) F(2) C(8) O(2) -30.3(8) 1_555 1_555 1_555 7_545 yes
S(1) F(2) C(8) O(3) 28.6(10) 1_555 1_555 1_555 1_555 yes
S(1) F(2) C(8) F(1) 129(2) 1_555 7_545 1_555 1_555 yes
S(1) F(2) C(8) F(2) -122(2) 1_555 7_545 1_555 1_555 yes
S(1) F(2) C(8) O(2) 30.3(8) 1_555 7_545 1_555 1_555 yes
S(1) F(2) C(8) O(2) -1(1) 1_555 7_545 1_555 7_545 yes
S(1) F(2) C(8) O(3) -28.6(10) 1_555 7_545 1_555 1_555 yes
S(1) O(2) O(3) O(2) -24.2(6) 1_555 1_555 1_555 7_545 yes
S(1) O(2) O(3) C(8) 46.8(7) 1_555 1_555 1_555 1_555 yes
S(1) O(2) C(8) F(1) 129(1) 1_555 1_555 1_555 1_555 yes
S(1) O(2) C(8) F(2) -2(2) 1_555 1_555 1_555 1_555 yes
S(1) O(2) C(8) F(2) -124(1) 1_555 1_555 1_555 7_545 yes
S(1) O(2) C(8) O(2) 35.9(5) 1_555 1_555 1_555 7_545 yes
S(1) O(2) C(8) O(3) -34.5(6) 1_555 1_555 1_555 1_555 yes
S(1) O(3) O(2) O(2) 24.2(6) 1_555 1_555 1_555 7_545 yes
S(1) O(3) O(2) C(8) -46.8(7) 1_555 1_555 1_555 1_555 yes
S(1) O(3) C(8) F(1) 0.0 1_555 1_555 1_555 1_555 yes
S(1) O(3) C(8) F(2) -128(1) 1_555 1_555 1_555 1_555 yes
S(1) O(3) C(8) F(2) 128(1) 1_555 1_555 1_555 7_545 yes
S(1) O(3) C(8) O(2) 34.5(3) 1_555 1_555 1_555 1_555 yes
S(1) O(3) C(8) O(2) -34.5(3) 1_555 1_555 1_555 7_545 yes
S(1) C(8) F(1) F(2) -126(1) 1_555 1_555 1_555 1_555 yes
S(1) C(8) F(1) F(2) 126(1) 1_555 1_555 1_555 7_545 yes
S(1) C(8) F(2) F(1) 129(2) 1_555 1_555 1_555 1_555 yes
S(1) C(8) F(2) F(2) -122(2) 1_555 1_555 1_555 7_545 yes
S(1) C(8) O(2) O(2) -35.9(5) 1_555 1_555 1_555 7_545 yes
S(1) C(8) O(2) O(3) 34.5(6) 1_555 1_555 1_555 1_555 yes
S(1) C(8) O(3) O(2) -34.5(3) 1_555 1_555 1_555 1_555 yes
S(1) C(8) O(3) O(2) 34.5(3) 1_555 1_555 1_555 7_545 yes
F(1) S(1) F(2) F(2) 65.6(4) 1_555 1_555 1_555 7_545 yes
F(1) S(1) F(2) C(8) 30(1) 1_555 1_555 1_555 1_555 yes
F(1) S(1) F(2) C(8) -30(1) 1_555 1_555 7_545 1_555 yes
F(1) S(1) O(2) O(2) 87.7(7) 1_555 1_555 1_555 7_545 yes
F(1) S(1) O(2) O(3) -133.3(9) 1_555 1_555 1_555 1_555 yes
F(1) S(1) O(2) C(8) -21.8(8) 1_555 1_555 1_555 1_555 yes
F(1) S(1) O(3) O(2) 110.9(5) 1_555 1_555 1_555 1_555 yes
F(1) S(1) O(3) O(2) -110.9(5) 1_555 1_555 1_555 7_545 yes
F(1) S(1) O(3) C(8) 0.0 1_555 1_555 1_555 1_555 yes
F(1) S(1) C(8) F(2) -122(1) 1_555 1_555 1_555 1_555 yes
F(1) S(1) C(8) F(2) 122(1) 1_555 1_555 1_555 7_545 yes
F(1) S(1) C(8) O(2) 59.1(5) 1_555 1_555 1_555 1_555 yes
F(1) S(1) C(8) O(2) -59.1(5) 1_555 1_555 1_555 7_545 yes
F(1) S(1) C(8) O(3) 180.0 1_555 1_555 1_555 1_555 yes
F(1) F(2) S(1) F(2) -65.6(4) 1_555 1_555 1_555 7_545 yes
F(1) F(2) S(1) O(2) -31.7(8) 1_555 1_555 1_555 1_555 yes
F(1) F(2) S(1) O(2) 89.4(6) 1_555 1_555 1_555 7_545 yes
F(1) F(2) S(1) O(3) -154.4(5) 1_555 1_555 1_555 1_555 yes
F(1) F(2) S(1) C(8) -30(1) 1_555 1_555 1_555 1_555 yes
F(1) F(2) F(2) C(8) 40(1) 1_555 1_555 7_545 1_555 yes
F(1) F(2) C(8) F(2) -108(2) 1_555 1_555 1_555 7_545 yes
F(1) F(2) C(8) O(2) 130(3) 1_555 1_555 1_555 1_555 yes
F(1) F(2) C(8) O(2) 98(1) 1_555 1_555 1_555 7_545 yes
F(1) F(2) C(8) O(3) 157(1) 1_555 1_555 1_555 1_555 yes
F(1) F(2) C(8) F(2) 108(2) 1_555 7_545 1_555 1_555 yes
F(1) F(2) C(8) O(2) -98(1) 1_555 7_545 1_555 1_555 yes
F(1) F(2) C(8) O(2) -130(3) 1_555 7_545 1_555 7_545 yes
F(1) F(2) C(8) O(3) -157(1) 1_555 7_545 1_555 1_555 yes
F(1) C(8) S(1) F(2) 122(1) 1_555 1_555 1_555 1_555 yes
F(1) C(8) S(1) F(2) -122(1) 1_555 1_555 1_555 7_545 yes
F(1) C(8) S(1) O(2) -59.1(5) 1_555 1_555 1_555 1_555 yes
F(1) C(8) S(1) O(2) 59.1(5) 1_555 1_555 1_555 7_545 yes
F(1) C(8) S(1) O(3) 180.0 1_555 1_555 1_555 1_555 yes
F(1) C(8) F(2) F(2) 108(2) 1_555 1_555 1_555 7_545 yes
F(1) C(8) O(2) O(2) 94.0(9) 1_555 1_555 1_555 7_545 yes
F(1) C(8) O(2) O(3) 164.4(10) 1_555 1_555 1_555 1_555 yes
F(1) C(8) O(3) O(2) -34.5(3) 1_555 1_555 1_555 1_555 yes
F(1) C(8) O(3) O(2) 34.5(3) 1_555 1_555 1_555 7_545 yes
F(2) S(1) F(1) C(8) -33.6(4) 1_555 1_555 1_555 1_555 yes
F(2) S(1) F(2) C(8) 35(1) 1_555 1_555 7_545 1_555 yes
F(2) S(1) O(2) O(2) 110.3(9) 1_555 1_555 1_555 7_545 yes
F(2) S(1) O(2) O(3) -110(1) 1_555 1_555 1_555 1_555 yes
F(2) S(1) O(2) C(8) 0.7(10) 1_555 1_555 1_555 1_555 yes
F(2) S(1) O(3) O(2) 134.8(6) 1_555 1_555 1_555 1_555 yes
F(2) S(1) O(3) O(2) -87.1(6) 1_555 1_555 1_555 7_545 yes
F(2) S(1) O(3) C(8) 23.9(3) 1_555 1_555 1_555 1_555 yes
F(2) S(1) C(8) O(2) -178(1) 1_555 1_555 1_555 1_555 yes
F(2) S(1) C(8) O(2) 62(1) 1_555 1_555 1_555 7_545 yes
F(2) S(1) C(8) O(3) -57(1) 1_555 1_555 1_555 1_555 yes
F(2) F(1) S(1) O(2) 156.6(6) 1_555 1_555 1_555 1_555 yes
F(2) F(1) S(1) O(2) -89.4(5) 1_555 1_555 1_555 7_545 yes
F(2) F(1) S(1) O(3) 33.6(4) 1_555 1_555 1_555 1_555 yes
F(2) F(1) S(1) C(8) 33.6(4) 1_555 1_555 1_555 1_555 yes
F(2) F(1) F(2) C(8) -44(1) 1_555 1_555 7_545 1_555 yes
F(2) F(1) C(8) O(2) -156(1) 1_555 1_555 1_555 1_555 yes
F(2) F(1) C(8) O(2) -97(1) 1_555 1_555 1_555 7_545 yes
F(2) F(1) C(8) O(3) -126(1) 1_555 1_555 1_555 1_555 yes
F(2) F(2) C(8) O(2) 152(2) 1_555 7_545 1_555 1_555 yes
F(2) F(2) C(8) O(2) 121(4) 1_555 7_545 1_555 7_545 yes
F(2) F(2) C(8) O(3) 94(1) 1_555 7_545 1_555 1_555 yes
F(2) C(8) S(1) O(2) 178(1) 1_555 1_555 1_555 1_555 yes
F(2) C(8) S(1) O(2) -62(1) 1_555 1_555 1_555 7_545 yes
F(2) C(8) S(1) O(3) 57(1) 1_555 1_555 1_555 1_555 yes
F(2) C(8) O(2) O(2) -37(2) 1_555 1_555 1_555 7_545 yes
F(2) C(8) O(2) O(3) 32(2) 1_555 1_555 1_555 1_555 yes
F(2) C(8) O(3) O(2) -163(1) 1_555 1_555 1_555 1_555 yes
F(2) C(8) O(3) O(2) -94.5(10) 1_555 1_555 1_555 7_545 yes
O(1) Ag(1) O(1) C(2) -64(1) 1_555 1_555 7_555 7_555 yes
O(1) Ag(1) O(1) C(3) 172.3(9) 1_555 1_555 7_555 7_555 yes
O(1) Ag(1) N(1) C(1) 9(1) 1_555 1_555 1_555 1_555 yes
O(1) Ag(1) N(1) C(1) 121(1) 1_555 1_555 1_555 7_555 yes
O(1) Ag(1) N(1) C(2) -2.8(9) 1_555 1_555 1_555 1_555 yes
O(1) Ag(1) N(1) C(2) 133.3(9) 1_555 1_555 1_555 7_555 yes
O(1) Ag(1) N(1) C(4) -114.8(3) 1_555 1_555 1_555 1_555 yes
O(1) Ag(1) N(1) C(5) -114.8(3) 1_555 1_555 1_555 1_555 yes
O(1) C(1) N(1) C(1) -125.0(9) 1_555 1_555 1_555 7_555 yes
O(1) C(1) N(1) C(2) 19(2) 1_555 1_555 1_555 1_555 yes
O(1) C(1) N(1) C(2) -107(1) 1_555 1_555 1_555 7_555 yes
O(1) C(1) N(1) C(4) 113.3(9) 1_555 1_555 1_555 1_555 yes
O(1) C(1) N(1) C(5) 138.7(7) 1_555 1_555 1_555 1_555 yes
O(1) C(1) C(1) N(1) 67(1) 1_555 1_555 7_555 1_555 yes
O(1) C(1) C(1) C(2) -3(3) 1_555 1_555 7_555 7_555 yes
O(1) C(1) C(2) N(1) -39(4) 1_555 1_555 1_555 1_555 yes
O(1) C(1) C(2) C(3) -29(2) 1_555 1_555 1_555 1_555 yes
O(1) C(1) C(4) N(1) -75.5(10) 1_555 1_555 1_555 1_555 yes
O(1) C(1) C(4) C(1) -112.3(9) 1_555 1_555 1_555 7_555 yes
O(1) C(1) C(4) C(5) 152.1(8) 1_555 1_555 1_555 1_555 yes
O(1) C(1) C(4) C(6) 177.9(7) 1_555 1_555 1_555 1_555 yes
O(1) C(1) C(4) C(6) 128.1(9) 1_555 1_555 1_555 7_555 yes
O(1) C(2) N(1) C(1) -147(4) 1_555 1_555 1_555 1_555 yes
O(1) C(2) N(1) C(1) -104(1) 1_555 1_555 1_555 7_555 yes
O(1) C(2) N(1) C(2) -75(2) 1_555 1_555 1_555 7_555 yes
O(1) C(2) N(1) C(4) 116(1) 1_555 1_555 1_555 1_555 yes
O(1) C(2) N(1) C(5) 148(1) 1_555 1_555 1_555 1_555 yes
O(1) C(2) C(1) N(1) 39(4) 1_555 1_555 1_555 1_555 yes
O(1) C(2) C(1) C(1) -5(6) 1_555 1_555 1_555 7_555 yes
O(1) C(2) C(1) C(4) 78(3) 1_555 1_555 1_555 1_555 yes
O(1) C(3) C(2) N(1) 53(1) 1_555 1_555 1_555 1_555 yes
O(1) C(3) C(2) C(1) 48(4) 1_555 1_555 1_555 1_555 yes
O(2) S(1) F(1) C(8) 123.0(4) 1_555 1_555 1_555 1_555 yes
O(2) S(1) F(2) C(8) -1(1) 1_555 1_555 1_555 1_555 yes
O(2) S(1) F(2) C(8) -119(1) 1_555 1_555 7_545 1_555 yes
O(2) S(1) O(3) C(8) -110.9(5) 1_555 1_555 1_555 1_555 yes
O(2) S(1) C(8) O(3) 120.9(5) 1_555 1_555 1_555 1_555 yes
O(2) O(2) S(1) O(3) 138(1) 1_555 7_545 1_555 1_555 yes
O(2) O(2) S(1) C(8) -109(1) 1_555 7_545 1_555 1_555 yes
O(2) O(3) S(1) C(8) 110.9(5) 1_555 1_555 1_555 1_555 yes
O(2) C(8) S(1) O(3) -120.9(5) 1_555 1_555 1_555 1_555 yes
O(3) S(1) F(1) C(8) 0.0 1_555 1_555 1_555 1_555 yes
O(3) S(1) F(2) C(8) -124(1) 1_555 1_555 1_555 1_555 yes
O(3) S(1) F(2) C(8) 124(1) 1_555 1_555 7_545 1_555 yes
O(3) S(1) O(2) C(8) 111(1) 1_555 1_555 1_555 1_555 yes
O(3) O(2) S(1) C(8) -111(1) 1_555 1_555 1_555 1_555 yes
O(3) O(2) S(1) C(8) 111(1) 1_555 7_545 1_555 1_555 yes
N(1) Ag(1) O(1) C(1) -5.7(7) 1_555 1_555 1_555 1_555 yes
N(1) Ag(1) O(1) C(2) 4(1) 1_555 1_555 1_555 1_555 yes
N(1) Ag(1) O(1) C(3) 128(1) 1_555 1_555 1_555 1_555 yes
N(1) Ag(1) O(1) C(2) -4(1) 1_555 1_555 7_555 7_555 yes
N(1) Ag(1) O(1) C(3) -128(1) 1_555 1_555 7_555 7_555 yes
N(1) C(1) O(1) C(2) -148(4) 1_555 1_555 1_555 1_555 yes
N(1) C(1) O(1) C(3) -113(1) 1_555 1_555 1_555 1_555 yes
N(1) C(1) C(1) C(2) -70(3) 1_555 1_555 7_555 7_555 yes
N(1) C(1) C(2) C(3) 9(7) 1_555 1_555 1_555 1_555 yes
N(1) C(1) C(4) C(1) -36(1) 1_555 1_555 1_555 7_555 yes
N(1) C(1) C(4) C(5) -132(1) 1_555 1_555 1_555 1_555 yes
N(1) C(1) C(4) C(6) -106(1) 1_555 1_555 1_555 1_555 yes
N(1) C(1) C(4) C(6) -156(1) 1_555 1_555 1_555 7_555 yes
N(1) C(2) O(1) C(1) 18(2) 1_555 1_555 1_555 1_555 yes
N(1) C(2) O(1) C(3) -135(1) 1_555 1_555 1_555 1_555 yes
N(1) C(2) C(1) C(1) -45(2) 1_555 1_555 1_555 7_555 yes
N(1) C(2) C(1) C(4) 39(1) 1_555 1_555 1_555 1_555 yes
N(1) C(2) O(1) C(3) 135(1) 1_555 7_555 7_555 7_555 yes
N(1) C(4) C(1) C(1) 36(1) 1_555 1_555 1_555 7_555 yes
N(1) C(4) C(1) C(2) -108(1) 1_555 1_555 1_555 1_555 yes
N(1) C(4) C(1) C(2) 108(1) 1_555 1_555 7_555 7_555 yes
N(1) C(4) C(5) C(6) 90(1) 1_555 1_555 1_555 1_555 yes
N(1) C(4) C(5) C(6) -90(1) 1_555 1_555 1_555 7_555 yes
N(1) C(4) C(5) C(7) 85(2) 1_555 1_555 1_555 1_555 yes
N(1) C(4) C(5) C(7) -85(2) 1_555 1_555 1_555 7_555 yes
N(1) C(4) C(6) N(2) -100.6(8) 1_555 1_555 1_555 1_555 yes
N(1) C(4) C(6) C(5) -105(1) 1_555 1_555 1_555 1_555 yes
N(1) C(4) C(6) C(6) -106.0(7) 1_555 1_555 1_555 7_555 yes
N(1) C(4) C(6) C(7) -97(1) 1_555 1_555 1_555 1_555 yes
N(1) C(4) C(6) C(7) -103.8(6) 1_555 1_555 1_555 7_555 yes
N(1) C(4) C(6) C(5) 105(1) 1_555 1_555 7_555 1_555 yes
N(1) C(4) C(6) C(7) 97(1) 1_555 1_555 7_555 7_555 yes
N(1) C(5) C(4) C(1) 29.4(7) 1_555 1_555 1_555 1_555 yes
N(1) C(5) C(4) C(1) -29.4(7) 1_555 1_555 1_555 7_555 yes
N(1) C(5) C(4) C(6) -90(1) 1_555 1_555 1_555 1_555 yes
N(1) C(5) C(4) C(6) 90(1) 1_555 1_555 1_555 7_555 yes
N(1) C(5) C(6) N(2) -143.5(8) 1_555 1_555 1_555 1_555 yes
N(1) C(5) C(6) C(4) 32.4(9) 1_555 1_555 1_555 1_555 yes
N(1) C(5) C(6) C(6) -148(1) 1_555 1_555 1_555 7_555 yes
N(1) C(5) C(6) C(7) -142(1) 1_555 1_555 1_555 1_555 yes
N(1) C(5) C(6) C(7) -145.7(10) 1_555 1_555 1_555 7_555 yes
N(1) C(5) C(6) C(7) 142(1) 1_555 1_555 7_555 7_555 yes
N(1) C(5) C(7) N(2) -126(1) 1_555 1_555 1_555 1_555 yes
N(1) C(5) C(7) C(6) 54(1) 1_555 1_555 1_555 1_555 yes
N(1) C(5) C(7) C(6) -130(1) 1_555 1_555 1_555 7_555 yes
N(1) C(5) C(7) C(7) -128.5(9) 1_555 1_555 1_555 7_555 yes
N(1) C(5) C(7) N(2) 126(1) 1_555 1_555 7_555 1_555 yes
N(1) C(5) C(7) C(6) -54(1) 1_555 1_555 7_555 7_555 yes
N(2) C(6) C(4) C(1) -62(1) 1_555 1_555 1_555 1_555 yes
N(2) C(6) C(4) C(1) -115.5(9) 1_555 1_555 1_555 7_555 yes
N(2) C(6) C(4) C(5) 4(1) 1_555 1_555 1_555 1_555 yes
N(2) C(6) C(4) C(6) 5.4(9) 1_555 1_555 1_555 7_555 yes
N(2) C(6) C(5) C(4) -175(1) 1_555 1_555 1_555 1_555 yes
N(2) C(6) C(5) C(6) 4(1) 1_555 1_555 1_555 7_555 yes
N(2) C(6) C(5) C(7) 0(1) 1_555 1_555 1_555 1_555 yes
N(2) C(6) C(5) C(7) 2.2(7) 1_555 1_555 1_555 7_555 yes
N(2) C(6) C(6) C(5) -174(1) 1_555 1_555 7_555 1_555 yes
N(2) C(6) C(6) C(7) 0.9(8) 1_555 1_555 7_555 7_555 yes
N(2) C(6) C(7) C(5) 1(2) 1_555 1_555 1_555 1_555 yes
N(2) C(6) C(7) C(6) -1(1) 1_555 1_555 1_555 7_555 yes
N(2) C(6) C(7) C(7) -1(1) 1_555 1_555 1_555 7_555 yes
N(2) C(6) C(7) C(6) -178(1) 1_555 1_555 7_555 7_555 yes
N(2) C(6) C(5) C(4) 175(1) 1_555 7_555 1_555 1_555 yes
N(2) C(6) C(5) C(6) -4(1) 1_555 7_555 1_555 1_555 yes
N(2) C(6) C(5) C(7) -2.2(7) 1_555 7_555 1_555 1_555 yes
N(2) C(6) C(5) C(7) 0(1) 1_555 7_555 1_555 7_555 yes
N(2) C(7) C(5) C(4) -172(2) 1_555 1_555 1_555 1_555 yes
N(2) C(7) C(5) C(6) 179(1) 1_555 1_555 1_555 1_555 yes
N(2) C(7) C(5) C(6) 3(1) 1_555 1_555 1_555 7_555 yes
N(2) C(7) C(5) C(7) 2(1) 1_555 1_555 1_555 7_555 yes
N(2) C(7) C(6) C(4) -5(3) 1_555 1_555 1_555 1_555 yes
N(2) C(7) C(6) C(5) -1(2) 1_555 1_555 1_555 1_555 yes
N(2) C(7) C(6) C(6) 1(1) 1_555 1_555 1_555 7_555 yes
N(2) C(7) C(6) C(7) 1(1) 1_555 1_555 1_555 7_555 yes
N(2) C(7) C(6) C(5) -175(1) 1_555 1_555 7_555 1_555 yes
N(2) C(7) C(6) C(7) 1(1) 1_555 1_555 7_555 7_555 yes
N(2) C(7) C(7) C(6) -177(2) 1_555 1_555 7_555 7_555 yes
N(2) C(7) C(6) C(5) 1(2) 1_555 7_555 7_555 1_555 yes
C(1) O(1) C(2) C(3) 153(2) 1_555 1_555 1_555 1_555 yes
C(1) O(1) C(3) C(2) -16(1) 1_555 1_555 1_555 1_555 yes
C(1) N(1) C(1) C(2) 144(2) 1_555 1_555 7_555 7_555 yes
C(1) N(1) C(2) C(3) -174(4) 1_555 1_555 1_555 1_555 yes
C(1) N(1) C(4) C(5) 58(1) 1_555 1_555 1_555 1_555 yes
C(1) N(1) C(4) C(6) 89(1) 1_555 1_555 1_555 1_555 yes
C(1) N(1) C(4) C(6) 26(1) 1_555 1_555 1_555 7_555 yes
C(1) N(1) C(5) C(4) -127(1) 1_555 1_555 1_555 1_555 yes
C(1) N(1) C(5) C(6) 126(1) 1_555 1_555 1_555 1_555 yes
C(1) N(1) C(5) C(6) -21(1) 1_555 1_555 1_555 7_555 yes
C(1) N(1) C(5) C(7) 98(1) 1_555 1_555 1_555 1_555 yes
C(1) N(1) C(5) C(7) 5(1) 1_555 1_555 1_555 7_555 yes
C(1) C(1) N(1) C(2) -17.2(9) 1_555 7_555 1_555 1_555 yes
C(1) C(1) N(1) C(2) -144(2) 1_555 7_555 1_555 7_555 yes
C(1) C(1) N(1) C(4) 121(1) 1_555 7_555 1_555 1_555 yes
C(1) C(1) N(1) C(5) 96.3(9) 1_555 7_555 1_555 1_555 yes
C(1) C(2) O(1) C(3) -153(2) 1_555 1_555 1_555 1_555 yes
C(1) C(2) N(1) C(2) 71(3) 1_555 1_555 1_555 7_555 yes
C(1) C(2) N(1) C(4) -96(2) 1_555 1_555 1_555 1_555 yes
C(1) C(2) N(1) C(5) -64(2) 1_555 1_555 1_555 1_555 yes
C(1) C(4) N(1) C(2) 27.0(9) 1_555 1_555 1_555 1_555 yes
C(1) C(4) N(1) C(2) -143(1) 1_555 1_555 1_555 7_555 yes
C(1) C(4) N(1) C(5) -58(1) 1_555 1_555 1_555 1_555 yes
C(1) C(4) C(1) C(2) 144(1) 1_555 1_555 7_555 7_555 yes
C(1) C(4) C(5) C(6) 119(1) 1_555 1_555 1_555 1_555 yes
C(1) C(4) C(5) C(6) -60(1) 1_555 1_555 1_555 7_555 yes
C(1) C(4) C(5) C(7) 114(1) 1_555 1_555 1_555 1_555 yes
C(1) C(4) C(5) C(7) -56(2) 1_555 1_555 1_555 7_555 yes
C(1) C(4) C(6) C(5) -67(1) 1_555 1_555 1_555 1_555 yes
C(1) C(4) C(6) C(6) -68.0(7) 1_555 1_555 1_555 7_555 yes
C(1) C(4) C(6) C(7) -59(2) 1_555 1_555 1_555 1_555 yes
C(1) C(4) C(6) C(7) -65.9(8) 1_555 1_555 1_555 7_555 yes
C(1) C(4) C(6) C(5) 120(1) 1_555 1_555 7_555 1_555 yes
C(1) C(4) C(6) C(7) 112(2) 1_555 1_555 7_555 7_555 yes
C(2) O(1) C(1) C(4) -115(3) 1_555 1_555 1_555 1_555 yes
C(2) N(1) C(1) C(4) -93(2) 1_555 1_555 1_555 1_555 yes
C(2) N(1) C(4) C(5) 85.4(7) 1_555 1_555 1_555 1_555 yes
C(2) N(1) C(4) C(6) 117.0(7) 1_555 1_555 1_555 1_555 yes
C(2) N(1) C(4) C(6) 53(1) 1_555 1_555 1_555 7_555 yes
C(2) N(1) C(5) C(4) -105.2(8) 1_555 1_555 1_555 1_555 yes
C(2) N(1) C(5) C(6) 148(1) 1_555 1_555 1_555 1_555 yes
C(2) N(1) C(5) C(6) 0(1) 1_555 1_555 1_555 7_555 yes
C(2) N(1) C(5) C(7) 121.3(9) 1_555 1_555 1_555 1_555 yes
C(2) N(1) C(5) C(7) 28(1) 1_555 1_555 1_555 7_555 yes
C(2) C(1) O(1) C(3) 34(3) 1_555 1_555 1_555 1_555 yes
C(2) C(1) N(1) C(4) 93(2) 1_555 1_555 1_555 1_555 yes
C(2) C(1) N(1) C(5) 119(2) 1_555 1_555 1_555 1_555 yes
C(2) C(1) C(1) C(2) 0.0 1_555 1_555 7_555 7_555 yes
C(2) C(1) C(4) C(5) 119(1) 1_555 1_555 1_555 1_555 yes
C(2) C(1) C(4) C(6) 145(1) 1_555 1_555 1_555 1_555 yes
C(2) C(1) C(4) C(6) 95(1) 1_555 1_555 1_555 7_555 yes
C(3) O(1) C(1) C(4) -80(1) 1_555 1_555 1_555 1_555 yes
C(3) C(2) N(1) C(4) 89(1) 1_555 1_555 1_555 1_555 yes
C(3) C(2) N(1) C(5) 120(1) 1_555 1_555 1_555 1_555 yes
C(3) C(2) C(1) C(4) 49(6) 1_555 1_555 1_555 1_555 yes
C(4) N(1) C(5) C(6) -105.9(9) 1_555 1_555 1_555 1_555 yes
C(4) N(1) C(5) C(6) 105.9(9) 1_555 1_555 1_555 7_555 yes
C(4) N(1) C(5) C(7) -133.6(8) 1_555 1_555 1_555 1_555 yes
C(4) N(1) C(5) C(7) 133.6(8) 1_555 1_555 1_555 7_555 yes
C(4) C(1) N(1) C(5) 25.4(7) 1_555 1_555 1_555 1_555 yes
C(4) C(1) N(1) C(5) -25.4(7) 1_555 7_555 1_555 1_555 yes
C(4) C(5) C(6) C(6) 179(2) 1_555 1_555 1_555 7_555 yes
C(4) C(5) C(6) C(7) -175(1) 1_555 1_555 1_555 1_555 yes
C(4) C(5) C(6) C(7) -178(1) 1_555 1_555 1_555 7_555 yes
C(4) C(5) C(6) C(7) 175(1) 1_555 1_555 7_555 7_555 yes
C(4) C(5) C(7) C(6) 8(2) 1_555 1_555 1_555 1_555 yes
C(4) C(5) C(7) C(6) -176(2) 1_555 1_555 1_555 7_555 yes
C(4) C(5) C(7) C(7) -174(2) 1_555 1_555 1_555 7_555 yes
C(4) C(5) C(7) C(6) -8(2) 1_555 1_555 7_555 7_555 yes
C(4) C(6) N(2) C(6) -5.4(9) 1_555 1_555 1_555 7_555 yes
C(4) C(6) N(2) C(7) 176(1) 1_555 1_555 1_555 1_555 yes
C(4) C(6) N(2) C(7) -6(1) 1_555 1_555 1_555 7_555 yes
C(4) C(6) C(5) C(6) -179(2) 1_555 1_555 1_555 7_555 yes
C(4) C(6) C(5) C(7) 175(1) 1_555 1_555 1_555 1_555 yes
C(4) C(6) C(5) C(7) 178(1) 1_555 1_555 1_555 7_555 yes
C(4) C(6) C(6) C(5) 0(1) 1_555 1_555 7_555 1_555 yes
C(4) C(6) C(6) C(7) 175(1) 1_555 1_555 7_555 7_555 yes
C(4) C(6) C(7) C(5) -4(1) 1_555 1_555 1_555 1_555 yes
C(4) C(6) C(7) C(6) -7(1) 1_555 1_555 1_555 7_555 yes
C(4) C(6) C(7) C(7) -7(1) 1_555 1_555 1_555 7_555 yes
C(4) C(6) C(7) C(6) -3.7(9) 1_555 1_555 7_555 7_555 yes
C(4) C(6) C(5) C(6) 179(2) 1_555 7_555 1_555 1_555 yes
C(4) C(6) C(5) C(7) -178(1) 1_555 7_555 1_555 1_555 yes
C(4) C(6) C(5) C(7) -175(1) 1_555 7_555 1_555 7_555 yes
C(5) N(1) C(4) C(6) 31.6(5) 1_555 1_555 1_555 1_555 yes
C(5) N(1) C(4) C(6) -31.6(5) 1_555 1_555 1_555 7_555 yes
C(5) C(4) C(6) C(6) 0(1) 1_555 1_555 1_555 7_555 yes
C(5) C(4) C(6) C(7) 8(2) 1_555 1_555 1_555 1_555 yes
C(5) C(4) C(6) C(7) 1(1) 1_555 1_555 1_555 7_555 yes
C(5) C(4) C(6) C(7) -8(2) 1_555 1_555 7_555 7_555 yes
C(5) C(6) N(2) C(6) -2.9(9) 1_555 1_555 1_555 7_555 yes
C(5) C(6) N(2) C(7) 179(1) 1_555 1_555 1_555 1_555 yes
C(5) C(6) N(2) C(7) -3(1) 1_555 1_555 1_555 7_555 yes
C(5) C(6) C(4) C(6) 0(1) 1_555 1_555 1_555 7_555 yes
C(5) C(6) C(6) C(7) 175(1) 1_555 1_555 7_555 7_555 yes
C(5) C(6) C(7) C(6) -2(1) 1_555 1_555 1_555 7_555 yes
C(5) C(6) C(7) C(7) -2(1) 1_555 1_555 1_555 7_555 yes
C(5) C(6) C(7) C(6) -2(1) 1_555 1_555 7_555 7_555 yes
C(5) C(7) N(2) C(6) 0(1) 1_555 1_555 1_555 1_555 yes
C(5) C(7) N(2) C(6) -2.2(7) 1_555 1_555 1_555 7_555 yes
C(5) C(7) N(2) C(7) -3(1) 1_555 1_555 1_555 7_555 yes
C(5) C(7) C(6) C(6) 2(1) 1_555 1_555 1_555 7_555 yes
C(5) C(7) C(6) C(7) 2(1) 1_555 1_555 1_555 7_555 yes
C(5) C(7) C(6) C(7) 177(1) 1_555 1_555 7_555 7_555 yes
C(5) C(7) C(7) C(6) -1.6(6) 1_555 1_555 7_555 7_555 yes
C(5) C(7) N(2) C(6) 2.2(7) 1_555 7_555 1_555 1_555 yes
C(5) C(7) N(2) C(6) 0(1) 1_555 7_555 1_555 7_555 yes
C(5) C(7) N(2) C(7) 3(1) 1_555 7_555 1_555 1_555 yes
C(6) N(2) C(6) C(7) -177(1) 1_555 1_555 7_555 7_555 yes
C(6) N(2) C(7) C(7) 3(2) 1_555 1_555 1_555 7_555 yes
C(6) C(4) C(5) C(7) -4(1) 1_555 1_555 1_555 1_555 yes
C(6) C(4) C(5) C(7) -175(3) 1_555 1_555 1_555 7_555 yes
C(6) C(4) C(6) C(7) -8(2) 1_555 1_555 7_555 7_555 yes
C(6) C(5) C(6) C(7) -5(2) 1_555 1_555 7_555 7_555 yes
C(6) C(5) C(7) C(7) 176(1) 1_555 1_555 1_555 7_555 yes
C(6) C(6) C(5) C(7) 2(1) 1_555 7_555 1_555 1_555 yes
C(6) C(6) C(5) C(7) 5(2) 1_555 7_555 1_555 7_555 yes
C(6) C(7) N(2) C(7) -3(2) 1_555 1_555 1_555 7_555 yes
C(6) C(7) C(5) C(7) -176(1) 1_555 1_555 1_555 7_555 yes
C(6) C(7) C(6) C(7) 180.0 1_555 1_555 7_555 7_555 yes
C(6) C(7) C(7) C(6) 0.0 1_555 1_555 7_555 7_555 yes
C(6) C(7) N(2) C(7) 1(1) 1_555 7_555 1_555 1_555 yes
C(7) C(6) C(6) C(7) 0.0 1_555 1_555 7_555 7_555 yes
C(7) C(6) C(7) C(6) 180.0 1_555 1_555 7_555 7_555 yes
